data_7210166
loop_
_publ_author_name
'Wu, Lian-Zhi'
'Cheng, Lin'
'Shen, Jin-Ni'
'Yang, Guo-Yu'

_publ_section_title
;
 From discrete borate cluster to three-dimensional open framework
;
_journal_issue 22
_journal_name_full CrystEngComm
_journal_page_first 4483
_journal_paper_doi 10.1039/c3ce40327k
_journal_volume 15
_journal_year 2013
_chemical_formula_sum 'C8 H36 B14 N6 O26'
_chemical_formula_weight 783.77
_chemical_name_systematic
;
?
;
_space_group_IT_number 14
_symmetry_cell_setting monoclinic
_symmetry_space_group_name_Hall '-P 2ybc'
_symmetry_space_group_name_H-M 'P 1 21/c 1'
_atom_sites_solution_hydrogens geom
_atom_sites_solution_primary direct
_atom_sites_solution_secondary difmap
_audit_creation_method SHELXL-97
_cell_angle_alpha 90.00
_cell_angle_beta 113.836(5)
_cell_angle_gamma 90.00
_cell_formula_units_Z 2
_cell_length_a 9.4493(7)
_cell_length_b 8.7865(5)
_cell_length_c 21.4735(13)
_cell_measurement_reflns_used 3285
_cell_measurement_temperature 293(2)
_cell_measurement_theta_max 27.4565
_cell_measurement_theta_min 2.0736
_cell_volume 1630.80(19)
_computing_cell_refinement 'CrystalClear (Rigaku Inc., 2007)'
_computing_data_collection 'CrystalClear (Rigaku Inc., 2007)'
_computing_data_reduction 'CrystalClear (Rigaku Inc., 2007)'
_computing_molecular_graphics SHELXTL
_computing_publication_material SHELXTL
_computing_structure_refinement 'SHELXL-97 (Sheldrick, 1997)'
_computing_structure_solution 'SHELXS-97 (Sheldrick, 1990)'
_diffrn_ambient_temperature 293(2)
_diffrn_measured_fraction_theta_full 0.990
_diffrn_measured_fraction_theta_max 0.990
_diffrn_measurement_device_type 'Mercury2 (1x1 bin mode) '
_diffrn_measurement_method CCD_Profile_fitting
_diffrn_radiation_monochromator graphite
_diffrn_radiation_source 'fine-focus sealed tube'
_diffrn_radiation_type MoK\a
_diffrn_radiation_wavelength 0.71073
_diffrn_reflns_av_R_equivalents 0.0350
_diffrn_reflns_av_sigmaI/netI 0.0333
_diffrn_reflns_limit_h_max 12
_diffrn_reflns_limit_h_min -12
_diffrn_reflns_limit_k_max 11
_diffrn_reflns_limit_k_min -11
_diffrn_reflns_limit_l_max 22
_diffrn_reflns_limit_l_min -27
_diffrn_reflns_number 12453
_diffrn_reflns_theta_full 27.47
_diffrn_reflns_theta_max 27.47
_diffrn_reflns_theta_min 2.07
_diffrn_standards_decay_% none
_diffrn_standards_interval_count none
_diffrn_standards_interval_time none
_diffrn_standards_number none
_exptl_absorpt_coefficient_mu 0.143
_exptl_absorpt_correction_T_max 1.0000
_exptl_absorpt_correction_T_min 0.7544
_exptl_absorpt_correction_type multi-scan
_exptl_absorpt_process_details 'SADABS (Sheldrick, 1996)'
_exptl_crystal_colour Colorless
_exptl_crystal_density_diffrn 1.596
_exptl_crystal_density_method 'not measured'
_exptl_crystal_description Bulk
_exptl_crystal_F_000 808
_exptl_crystal_size_max 0.3000
_exptl_crystal_size_mid 0.2000
_exptl_crystal_size_min 0.1500
_refine_diff_density_max 1.146
_refine_diff_density_min -0.750
_refine_diff_density_rms 0.098
_refine_ls_extinction_method none
_refine_ls_goodness_of_fit_ref 1.071
_refine_ls_hydrogen_treatment mixed
_refine_ls_matrix_type full
_refine_ls_number_parameters 244
_refine_ls_number_reflns 3692
_refine_ls_number_restraints 0
_refine_ls_restrained_S_all 1.071
_refine_ls_R_factor_all 0.1052
_refine_ls_R_factor_gt 0.0896
_refine_ls_shift/su_max 0.001
_refine_ls_shift/su_mean 0.000
_refine_ls_structure_factor_coef Fsqd
_refine_ls_weighting_details 'calc w=1/[\s^2^(Fo^2^)+(0.1500P)^2^+2.6155P] where P=(Fo^2^+2Fc^2^)/3'
_refine_ls_weighting_scheme calc
_refine_ls_wR_factor_gt 0.2532
_refine_ls_wR_factor_ref 0.2735
_reflns_number_gt 3008
_reflns_number_total 3692
_reflns_threshold_expression >2sigma(I)
_cod_data_source_file c3ce40327k.txt
_cod_data_source_block 1
_cod_depositor_comments
;
The following automatic conversions were performed:

'_symmetry_cell_setting' value 'Monoclinic' changed to 'monoclinic'
according to /home/saulius/struct/CIF-dictionaries/cif_core.dic
dictionary named 'cif_core.dic' version 2.4.2 from
2011-04-26.

'_exptl_absorpt_correction_type' value 'Multi-scan'
changed to 'multi-scan' according to
/home/saulius/struct/CIF-dictionaries/cif_core.dic dictionary named
'cif_core.dic' version 2.4.2 from 2011-04-26.

Automatic conversion script
Id: cif_fix_values 1891 2012-01-12 08:04:46Z andrius 
;
_cod_original_cell_volume 1630.80(18)
_cod_original_sg_symbol_H-M P21/c
_cod_database_code 7210166

loop_
_symmetry_equiv_pos_as_xyz
'x, y, z'
'-x, y+1/2, -z+1/2'
'-x, -y, -z'
'x, -y-1/2, z-1/2'

loop_
_atom_site_label
_atom_site_type_symbol
_atom_site_fract_x
_atom_site_fract_y
_atom_site_fract_z
_atom_site_U_iso_or_equiv
_atom_site_adp_type
_atom_site_occupancy
_atom_site_symmetry_multiplicity
_atom_site_calc_flag
_atom_site_refinement_flags
O1 O 0.4336(4) -0.3259(3) -0.05841(16) 0.0497(8) Uani 1 1 d .
H1A H 0.4294 -0.3668 -0.0249 0.060 Uiso 1 1 d R
O2 O 0.5880(3) -0.7687(2) -0.11733(12) 0.0327(6) Uani 1 1 d .
O3 O 0.5856(3) -0.3291(3) -0.11995(14) 0.0383(6) Uani 1 1 d .
O4 O 0.6839(3) -0.3502(3) -0.20456(12) 0.0344(6) Uani 1 1 d .
O5 O 0.7345(3) -0.5519(2) -0.12280(12) 0.0293(5) Uani 1 1 d .
O6 O 0.8160(3) -0.6929(2) -0.01788(12) 0.0309(6) Uani 1 1 d .
O7 O 0.5869(3) -0.5448(3) -0.05325(12) 0.0336(6) Uani 1 1 d .
O8 O 0.5212(5) -1.0242(3) -0.13371(18) 0.0808(14) Uani 1 1 d .
H8A H 0.5623 -1.1074 -0.1212 0.097 Uiso 1 1 d R
O9 O 0.8549(3) -0.1392(3) -0.17124(13) 0.0443(7) Uani 1 1 d .
O10 O 0.9519(3) -0.8843(3) 0.06217(13) 0.0459(8) Uani 1 1 d .
O11 O 0.7378(3) -0.9519(3) -0.03530(15) 0.0514(8) Uani 1 1 d .
O12 O 0.6769(3) -0.1564(3) -0.28312(13) 0.0454(7) Uani 1 1 d .
H12A H 0.5979 -0.2019 -0.3072 0.054 Uiso 1 1 d R
O13 O 0.8603(3) -0.3131(3) -0.08596(12) 0.0352(6) Uani 1 1 d .
B1 B 0.7147(4) -0.3903(4) -0.13378(18) 0.0289(7) Uani 1 1 d .
B2 B 0.6815(4) -0.6375(4) -0.07927(18) 0.0269(7) Uani 1 1 d .
B3 B 0.5355(5) -0.4027(4) -0.0773(2) 0.0326(8) Uani 1 1 d .
B4 B 0.7352(4) -0.2185(4) -0.22019(19) 0.0313(8) Uani 1 1 d .
B5 B 0.8353(4) -0.8395(4) 0.00260(19) 0.0334(8) Uani 1 1 d .
B6 B 0.6163(5) -0.9131(5) -0.0955(2) 0.0422(10) Uani 1 1 d .
B7 B 0.9197(5) -0.1930(4) -0.1055(2) 0.0353(9) Uani 1 1 d .
N1 N -0.0347(4) -0.8118(4) -0.1638(2) 0.0509(9) Uani 1 1 d .
H1D H -0.0989 -0.8403 -0.1469 0.061 Uiso 1 1 d R
N2 N 0.0761(4) -0.5904(4) -0.05383(16) 0.0396(7) Uani 1 1 d .
H2C H 0.1091 -0.4989 -0.0361 0.048 Uiso 1 1 d R
H2D H -0.0230 -0.5848 -0.0825 0.048 Uiso 1 1 d R
H2E H 0.0863 -0.6556 -0.0206 0.048 Uiso 1 1 d R
N3 N -0.3376(4) -0.6838(4) -0.25060(16) 0.0429(8) Uani 1 1 d .
H3C H -0.4189 -0.6509 -0.2867 0.051 Uiso 1 1 d R
H3D H -0.3657 -0.7622 -0.2319 0.051 Uiso 1 1 d R
H3E H -0.3024 -0.6090 -0.2202 0.051 Uiso 1 1 d R
C1 C 0.1691(7) -0.6448(9) -0.0907(4) 0.096(3) Uani 1 1 d .
H1B H 0.1614 -0.5708 -0.1255 0.116 Uiso 1 1 calc R
H1C H 0.2768 -0.6497 -0.0590 0.116 Uiso 1 1 calc R
C2 C 0.1244(6) -0.7895(6) -0.1220(3) 0.0662(14) Uani 1 1 d .
H2A H 0.1826 -0.8086 -0.1495 0.079 Uiso 1 1 calc R
H2B H 0.1554 -0.8659 -0.0864 0.079 Uiso 1 1 calc R
C3 C -0.0850(7) -0.7843(11) -0.2361(3) 0.094(2) Uani 1 1 d .
H3A H -0.0102 -0.7159 -0.2416 0.113 Uiso 1 1 calc R
H3B H -0.0772 -0.8802 -0.2568 0.113 Uiso 1 1 calc R
C4 C -0.2184(11) -0.730(2) -0.2713(4) 0.202(8) Uani 1 1 d .
H4A H -0.2671 -0.8049 -0.3069 0.242 Uiso 1 1 calc R
H4B H -0.1994 -0.6419 -0.2939 0.242 Uiso 1 1 calc R

loop_
_atom_site_aniso_label
_atom_site_aniso_U_11
_atom_site_aniso_U_22
_atom_site_aniso_U_33
_atom_site_aniso_U_23
_atom_site_aniso_U_13
_atom_site_aniso_U_12
O1 0.0628(18) 0.0418(15) 0.0538(17) 0.0165(13) 0.0332(15) 0.0236(13)
O2 0.0316(11) 0.0208(10) 0.0311(12) 0.0016(9) -0.0023(9) -0.0025(9)
O3 0.0426(14) 0.0259(11) 0.0485(15) 0.0125(10) 0.0205(12) 0.0092(10)
O4 0.0377(12) 0.0323(12) 0.0233(11) 0.0032(9) 0.0022(10) -0.0084(10)
O5 0.0310(11) 0.0235(11) 0.0298(12) 0.0049(9) 0.0084(9) 0.0018(8)
O6 0.0304(11) 0.0219(10) 0.0268(11) 0.0015(8) -0.0025(9) -0.0030(8)
O7 0.0414(13) 0.0254(11) 0.0340(12) 0.0058(9) 0.0153(11) 0.0042(9)
O8 0.084(2) 0.0262(14) 0.065(2) 0.0108(13) -0.0395(18) -0.0173(14)
O9 0.0407(14) 0.0385(14) 0.0318(14) 0.0114(11) -0.0080(11) -0.0149(11)
O10 0.0428(14) 0.0290(12) 0.0366(14) 0.0098(10) -0.0142(11) -0.0100(10)
O11 0.0486(16) 0.0253(12) 0.0443(16) 0.0093(11) -0.0184(12) -0.0064(11)
O12 0.0441(14) 0.0476(15) 0.0261(13) 0.0097(11) -0.0048(11) -0.0173(12)
O13 0.0373(13) 0.0303(12) 0.0250(12) 0.0033(9) -0.0010(10) -0.0082(10)
B1 0.0290(16) 0.0247(16) 0.0258(17) 0.0021(13) 0.0036(13) -0.0025(13)
B2 0.0282(16) 0.0194(15) 0.0254(16) 0.0050(12) 0.0028(13) 0.0015(12)
B3 0.0361(19) 0.0261(17) 0.0307(18) 0.0041(14) 0.0083(15) 0.0041(14)
B4 0.0280(16) 0.0297(17) 0.0280(18) 0.0036(14) 0.0028(14) -0.0040(14)
B5 0.0336(18) 0.0247(16) 0.0275(18) 0.0013(13) -0.0027(15) -0.0039(14)
B6 0.043(2) 0.0238(17) 0.036(2) 0.0016(15) -0.0079(17) -0.0010(15)
B7 0.0334(18) 0.0266(17) 0.0300(19) 0.0059(14) -0.0037(15) -0.0031(14)
N1 0.0443(18) 0.051(2) 0.054(2) 0.0007(16) 0.0160(17) -0.0016(15)
N2 0.0366(15) 0.0415(16) 0.0353(16) -0.0063(13) 0.0088(13) -0.0047(13)
N3 0.0436(17) 0.0447(18) 0.0304(16) -0.0029(13) 0.0047(13) 0.0039(14)
C1 0.050(3) 0.140(6) 0.099(5) -0.075(5) 0.031(3) -0.029(3)
C2 0.056(3) 0.063(3) 0.080(4) -0.025(3) 0.027(3) -0.005(2)
C3 0.062(3) 0.164(7) 0.063(4) 0.019(4) 0.032(3) 0.039(4)
C4 0.107(6) 0.43(2) 0.047(3) 0.013(7) 0.011(4) 0.159(10)

loop_
_atom_type_symbol
_atom_type_description
_atom_type_scat_dispersion_real
_atom_type_scat_dispersion_imag
_atom_type_scat_source
C C 0.0033 0.0016 'International Tables Vol C Tables 4.2.6.8 and 6.1.1.4'
H H 0.0000 0.0000 'International Tables Vol C Tables 4.2.6.8 and 6.1.1.4'
B B 0.0013 0.0007 'International Tables Vol C Tables 4.2.6.8 and 6.1.1.4'
N N 0.0061 0.0033 'International Tables Vol C Tables 4.2.6.8 and 6.1.1.4'
O O 0.0106 0.0060 'International Tables Vol C Tables 4.2.6.8 and 6.1.1.4'

loop_
_geom_angle_atom_site_label_1
_geom_angle_atom_site_label_2
_geom_angle_atom_site_label_3
_geom_angle
_geom_angle_site_symmetry_1
_geom_angle_site_symmetry_3
B3 O1 H1A 109.5 . .
B6 O2 B2 123.6(3) . .
B3 O3 B1 120.5(3) . .
B4 O4 B1 121.5(3) . .
B2 O5 B1 124.5(3) . .
B5 O6 B2 123.6(2) . .
B3 O7 B2 122.7(3) . .
B6 O8 H8A 109.5 . .
B7 O9 B4 119.7(3) . .
B5 O10 B7 130.5(3) . 3_745
B5 O11 B6 118.8(3) . .
B4 O12 H12A 109.4 . .
B7 O13 B1 121.6(3) . .
O5 B1 O3 113.0(3) . .
O5 B1 O4 111.4(3) . .
O3 B1 O4 106.7(3) . .
O5 B1 O13 108.1(3) . .
O3 B1 O13 107.6(3) . .
O4 B1 O13 110.0(3) . .
O5 B2 O7 112.4(2) . .
O5 B2 O2 109.6(3) . .
O7 B2 O2 108.8(3) . .
O5 B2 O6 110.3(3) . .
O7 B2 O6 106.0(3) . .
O2 B2 O6 109.8(2) . .
O3 B3 O7 121.7(3) . .
O3 B3 O1 116.5(3) . .
O7 B3 O1 121.8(3) . .
O4 B4 O12 123.6(3) . .
O4 B4 O9 120.6(3) . .
O12 B4 O9 115.8(3) . .
O6 B5 O10 122.1(3) . .
O6 B5 O11 121.6(3) . .
O10 B5 O11 116.2(3) . .
O2 B6 O8 118.6(3) . .
O2 B6 O11 122.3(3) . .
O8 B6 O11 119.0(3) . .
O13 B7 O10 122.9(3) . 3_745
O13 B7 O9 121.6(3) . .
O10 B7 O9 115.5(3) 3_745 .
C2 N1 C3 117.4(5) . .
C2 N1 H1D 121.4 . .
C3 N1 H1D 121.2 . .
C1 N2 H2C 109.8 . .
C1 N2 H2D 109.6 . .
H2C N2 H2D 109.5 . .
C1 N2 H2E 109.1 . .
H2C N2 H2E 109.5 . .
H2D N2 H2E 109.5 . .
C4 N3 H3C 109.5 . .
C4 N3 H3D 109.6 . .
H3C N3 H3D 109.5 . .
C4 N3 H3E 109.4 . .
H3C N3 H3E 109.5 . .
H3D N3 H3E 109.5 . .
C2 C1 N2 114.5(5) . .
C2 C1 H1B 108.6 . .
N2 C1 H1B 108.6 . .
C2 C1 H1C 108.6 . .
N2 C1 H1C 108.6 . .
H1B C1 H1C 107.6 . .
N1 C2 C1 117.3(5) . .
N1 C2 H2A 108.0 . .
C1 C2 H2A 108.0 . .
N1 C2 H2B 108.0 . .
C1 C2 H2B 108.0 . .
H2A C2 H2B 107.2 . .
C4 C3 N1 121.2(6) . .
C4 C3 H3A 107.0 . .
N1 C3 H3A 107.0 . .
C4 C3 H3B 107.0 . .
N1 C3 H3B 107.0 . .
H3A C3 H3B 106.8 . .
C3 C4 N3 129.7(7) . .
C3 C4 H4A 104.9 . .
N3 C4 H4A 104.9 . .
C3 C4 H4B 104.9 . .
N3 C4 H4B 104.9 . .
H4A C4 H4B 105.8 . .

loop_
_geom_bond_atom_site_label_1
_geom_bond_atom_site_label_2
_geom_bond_distance
_geom_bond_site_symmetry_2
O1 B3 1.365(5) .
O1 H1A 0.8202 .
O2 B6 1.341(4) .
O2 B2 1.481(4) .
O3 B3 1.354(5) .
O3 B1 1.470(5) .
O4 B4 1.348(4) .
O4 B1 1.470(4) .
O5 B2 1.439(4) .
O5 B1 1.439(4) .
O6 B5 1.349(4) .
O6 B2 1.495(4) .
O7 B3 1.363(4) .
O7 B2 1.476(4) .
O8 B6 1.356(5) .
O8 H8A 0.8200 .
O9 B7 1.375(4) .
O9 B4 1.382(4) .
O10 B5 1.366(4) .
O10 B7 1.374(4) 3_745
O11 B5 1.372(4) .
O11 B6 1.380(4) .
O12 B4 1.351(4) .
O12 H12A 0.8200 .
O13 B7 1.340(5) .
O13 B1 1.505(4) .
B7 O10 1.374(4) 3_745
N1 C2 1.418(6) .
N1 C3 1.449(7) .
N1 H1D 0.8600 .
N2 C1 1.480(7) .
N2 H2C 0.8900 .
N2 H2D 0.8900 .
N2 H2E 0.8900 .
N3 C4 1.428(8) .
N3 H3C 0.8900 .
N3 H3D 0.8901 .
N3 H3E 0.8900 .
C1 C2 1.421(8) .
C1 H1B 0.9700 .
C1 H1C 0.9700 .
C2 H2A 0.9700 .
C2 H2B 0.9700 .
C3 C4 1.271(9) .
C3 H3A 0.9700 .
C3 H3B 0.9700 .
C4 H4A 0.9700 .
C4 H4B 0.9700 .
